data_4134280
loop_
_publ_author_name
'Zhang, Han-Yue'
'Song, Xian-Jiang'
'Chen, Xiao-Gang'
'Zhang, Zhi-Xu'
'You, Yu-Meng'
'Tang, Yuan-Yuan'
'Xiong, Ren-Gen'

_publ_section_title
;
 Observation of vortex domains in a two-dimensional lead iodide perovskite
 ferroelectric.
;
_journal_name_full 'Journal of the American Chemical Society'
_journal_paper_doi 10.1021/jacs.0c00371
_journal_year 2020
_chemical_formula_moiety 'I10 Pb3, 2(I8 Pb2), 12(C5 H10 F2 N)'
_chemical_formula_sum 'C60 H120 F24 I26 N12 Pb7'
_chemical_formula_weight 6215.48
_space_group_crystal_system monoclinic
_space_group_IT_number 5
_space_group_name_Hall 'C 2y'
_space_group_name_H-M_alt 'C 1 2 1'
_atom_sites_solution_hydrogens geom
_audit_creation_method SHELXL-2014/7
_cell_angle_alpha 90
_cell_angle_beta 110.546(2)
_cell_angle_gamma 90
_cell_formula_units_Z 2
_cell_length_a 25.1842(5)
_cell_length_b 8.7380(2)
_cell_length_c 32.9196(7)
_cell_measurement_reflns_used 27615
_cell_measurement_temperature 300(2)
_cell_measurement_theta_max 29.3450
_cell_measurement_theta_min 2.4660
_cell_volume 6783.5(3)
_computing_structure_refinement 'SHELXL-2014/7 (Sheldrick, 2014)'
_diffrn_ambient_temperature 300(2)
_diffrn_measured_fraction_theta_full 0.999
_diffrn_measured_fraction_theta_max 0.889
_diffrn_measurement_device_type 'XtaLAB Synergy R, DW system, HyPix'
_diffrn_radiation_type MoK\a
_diffrn_radiation_wavelength 0.71073
_diffrn_reflns_av_R_equivalents 0.1458
_diffrn_reflns_av_unetI/netI 0.0893
_diffrn_reflns_Laue_measured_fraction_full 0.999
_diffrn_reflns_Laue_measured_fraction_max 0.889
_diffrn_reflns_limit_h_max 35
_diffrn_reflns_limit_h_min -33
_diffrn_reflns_limit_k_max 12
_diffrn_reflns_limit_k_min -11
_diffrn_reflns_limit_l_max 46
_diffrn_reflns_limit_l_min -44
_diffrn_reflns_number 56636
_diffrn_reflns_point_group_measured_fraction_full 0.999
_diffrn_reflns_point_group_measured_fraction_max 0.890
_diffrn_reflns_theta_full 25.242
_diffrn_reflns_theta_max 29.905
_diffrn_reflns_theta_min 2.486
_diffrn_source 'Rotating-anode X-ray tube'
_exptl_absorpt_coefficient_mu 14.639
_exptl_absorpt_correction_T_max 0.04
_exptl_absorpt_correction_T_min 0.017
_exptl_absorpt_correction_type multi-scan
_exptl_absorpt_process_details
;
CrysAlisPro 1.171.40.14e (Rigaku Oxford Diffraction, 2018)
Empirical absorption correction using spherical harmonics,
 implemented in SCALE3 ABSPACK scaling algorithm.
;
_exptl_crystal_colour yellow
_exptl_crystal_density_diffrn 3.043
_exptl_crystal_description prism
_exptl_crystal_F_000 5464
_exptl_crystal_size_max 0.3
_exptl_crystal_size_mid 0.25
_exptl_crystal_size_min 0.22
_refine_diff_density_max 6.376
_refine_diff_density_min -3.459
_refine_diff_density_rms 0.390
_refine_ls_abs_structure_details
;
 Refined as an inversion twin.
;
_refine_ls_abs_structure_Flack 0.508(9)
_refine_ls_extinction_method none
_refine_ls_goodness_of_fit_ref 1.107
_refine_ls_hydrogen_treatment constr
_refine_ls_matrix_type full
_refine_ls_number_parameters 583
_refine_ls_number_reflns 16568
_refine_ls_number_restraints 521
_refine_ls_restrained_S_all 1.102
_refine_ls_R_factor_all 0.1165
_refine_ls_R_factor_gt 0.0936
_refine_ls_shift/su_max 0.037
_refine_ls_shift/su_mean 0.002
_refine_ls_structure_factor_coef Fsqd
_refine_ls_weighting_details 'w=1/[\s^2^(Fo^2^)+(0.1525P)^2^+136.3916P] where P=(Fo^2^+2Fc^2^)/3'
_refine_ls_weighting_scheme calc
_refine_ls_wR_factor_gt 0.2644
_refine_ls_wR_factor_ref 0.2828
_reflns_Friedel_coverage 0.887
_reflns_Friedel_fraction_full 1.000
_reflns_Friedel_fraction_max 0.891
_reflns_number_gt 12090
_reflns_number_total 19637
_reflns_threshold_expression 'I > 2\s(I)'
_cod_data_source_file ja0c00371_si_005.cif
_cod_data_source_block C2
_cod_original_sg_symbol_H-M 'C 2'
_cod_database_code 4134280
_shelx_shelxl_version_number 2014/7
_shelx_space_group_comment
;
The symmetry employed for this shelxl refinement is uniquely defined
by the following loop, which should always be used as a source of
symmetry information in preference to the above space-group names.
They are only intended as comments.
;

loop_
_space_group_symop_operation_xyz
'x, y, z'
'-x, y, -z'
'x+1/2, y+1/2, z'
'-x+1/2, y+1/2, -z'

loop_
_atom_site_label
_atom_site_type_symbol
_atom_site_fract_x
_atom_site_fract_y
_atom_site_fract_z
_atom_site_U_iso_or_equiv
_atom_site_adp_type
_atom_site_occupancy
_atom_site_site_symmetry_order
_atom_site_calc_flag
_atom_site_refinement_flags_posn
_atom_site_refinement_flags_adp
_atom_site_refinement_flags_occupancy
_atom_site_disorder_assembly
_atom_site_disorder_group
Pb1 Pb 0.20907(2) 0.72370(9) 0.42315(2) 0.03979(11) Uani 1 1 d . U . . .
Pb2 Pb 0.05892(3) 0.72050(15) 0.30713(2) 0.06353(18) Uani 1 1 d . U . . .
Pb3 Pb 0.0000 0.22062(15) 0.0000 0.04555(17) Uani 1 2 d S TU P . .
Pb4 Pb 0.14217(2) 0.22100(11) -0.03649(2) 0.04790(13) Uani 1 1 d . U . . .
I1 I 0.32744(4) 0.7245(2) 0.41096(4) 0.0623(3) Uani 1 1 d . U . . .
I2 I 0.24413(7) 1.02295(16) 0.48685(5) 0.0735(4) Uani 1 1 d . U . . .
I3 I 0.07546(5) 0.7240(2) 0.41439(4) 0.0688(3) Uani 1 1 d . U . . .
I4 I 0.17072(6) 0.98006(17) 0.35176(5) 0.0912(5) Uani 1 1 d . U . . .
I5 I 0.17109(6) 0.46854(16) 0.35225(5) 0.0967(4) Uani 1 1 d . U . . .
I6 I 0.07960(9) 0.7221(4) 0.22026(5) 0.1216(6) Uani 1 1 d . U . . .
I7 I -0.02619(8) 0.4641(3) 0.27381(7) 0.1112(8) Uani 1 1 d . U . . .
I8 I -0.02692(9) 0.9767(3) 0.27414(8) 0.1158(8) Uani 1 1 d . U . . .
I9 I -0.04325(6) 0.46619(13) 0.05682(5) 0.0638(4) Uani 1 1 d . U . . .
I10 I -0.04178(6) -0.02065(14) 0.05693(5) 0.0672(4) Uani 1 1 d . U . . .
I11 I 0.13179(4) 0.2207(2) 0.06053(3) 0.0608(3) Uani 1 1 d . U . . .
I12 I 0.25065(9) -0.0282(2) -0.00045(6) 0.0702(3) Uani 1 1 d . U . . .
I13 I 0.13306(5) 0.2224(3) -0.13397(4) 0.0758(3) Uani 1 1 d . U . . .
C1 C 0.1003(4) 0.217(2) 0.2469(4) 0.136(5) Uani 1 1 d D U . . .
H1A H 0.0970 0.1095 0.2530 0.164 Uiso 1 1 calc R U . . .
H1B H 0.1103 0.2732 0.2740 0.164 Uiso 1 1 calc R U . . .
C2 C 0.1455(5) 0.2379(16) 0.2274(4) 0.130(4) Uani 1 1 d D U . . .
C3 C 0.1356(6) 0.204(2) 0.1800(3) 0.152(5) Uani 1 1 d D U . . .
H3A H 0.1590 0.1184 0.1781 0.183 Uiso 1 1 calc R U . . .
H3B H 0.1466 0.2923 0.1669 0.183 Uiso 1 1 calc R U . . .
C4 C 0.0733(5) 0.166(5) 0.1549(6) 0.151(6) Uani 1 1 d D U . . .
H4A H 0.0721 0.0638 0.1434 0.182 Uiso 1 1 calc R U . . .
H4B H 0.0604 0.2352 0.1302 0.182 Uiso 1 1 calc R U . . .
C5 C 0.0292(7) 0.174(3) 0.1779(5) 0.154(6) Uani 1 1 d D U . . .
H5A H -0.0064 0.2110 0.1575 0.184 Uiso 1 1 calc R U . . .
H5B H 0.0228 0.0709 0.1863 0.184 Uiso 1 1 calc R U . . .
C6 C 0.7973(5) 0.6544(17) 0.1144(3) 0.106(5) Uani 1 1 d D U . . .
H6A H 0.7970 0.5440 0.1173 0.127 Uiso 1 1 calc R U . . .
H6B H 0.7642 0.6850 0.0900 0.127 Uiso 1 1 calc R U . . .
C7 C 0.7976(5) 0.7312(16) 0.1553(4) 0.105(4) Uani 1 1 d D U . . .
C8 C 0.8545(4) 0.737(2) 0.1930(5) 0.106(5) Uani 1 1 d D U . . .
H8A H 0.8638 0.6345 0.2047 0.127 Uiso 1 1 calc R U . . .
H8B H 0.8503 0.8009 0.2157 0.127 Uiso 1 1 calc R U . . .
C9 C 0.9045(6) 0.798(3) 0.1809(4) 0.105(5) Uani 1 1 d D U . . .
H9A H 0.9008 0.9085 0.1772 0.126 Uiso 1 1 calc R U . . .
H9B H 0.9397 0.7778 0.2046 0.126 Uiso 1 1 calc R U . . .
C10 C 0.9075(6) 0.726(3) 0.1390(4) 0.098(4) Uani 1 1 d D U . . .
H10A H 0.9290 0.7924 0.1268 0.118 Uiso 1 1 calc R U . . .
H10B H 0.9266 0.6282 0.1456 0.118 Uiso 1 1 calc R U . . .
C11 C 0.2128(5) 0.704(2) 0.1089(3) 0.133(5) Uani 1 1 d D U . . .
H11A H 0.2440 0.7604 0.1292 0.160 Uiso 1 1 calc R U . . .
H11B H 0.2270 0.6038 0.1050 0.160 Uiso 1 1 calc R U . . .
C12 C 0.1668(5) 0.6832(15) 0.1285(4) 0.131(5) Uani 1 1 d D U . . .
C13 C 0.1040(5) 0.679(2) 0.1002(4) 0.120(5) Uani 1 1 d D U . . .
H13A H 0.0827 0.7322 0.1152 0.144 Uiso 1 1 calc R U . . .
H13B H 0.0916 0.5728 0.0970 0.144 Uiso 1 1 calc R U . . .
C14 C 0.0894(6) 0.749(3) 0.0546(4) 0.108(5) Uani 1 1 d D U . . .
H14A H 0.0601 0.6868 0.0344 0.130 Uiso 1 1 calc R U . . .
H14B H 0.0731 0.8497 0.0550 0.130 Uiso 1 1 calc R U . . .
C15 C 0.1374(5) 0.767(4) 0.0367(5) 0.099(5) Uani 1 1 d D U . . .
H15A H 0.1367 0.6789 0.0187 0.119 Uiso 1 1 calc R U . . .
H15B H 0.1291 0.8563 0.0179 0.119 Uiso 1 1 calc R U . . .
C16 C 0.3921(4) 0.700(2) 0.5450(3) 0.158(5) Uani 1 1 d D U . . .
H16A H 0.3666 0.7698 0.5243 0.190 Uiso 1 1 calc R U . . .
H16B H 0.3743 0.6000 0.5406 0.190 Uiso 1 1 calc R U . . .
C17 C 0.4476(5) 0.6897(16) 0.5360(4) 0.155(5) Uani 1 1 d D U . . .
C18 C 0.5048(6) 0.668(2) 0.5717(4) 0.162(5) Uani 1 1 d D U . . .
H18A H 0.5340 0.7174 0.5634 0.194 Uiso 1 1 calc R U . . .
H18B H 0.5136 0.5600 0.5757 0.194 Uiso 1 1 calc R U . . .
C19 C 0.5045(6) 0.736(3) 0.6141(4) 0.149(5) Uani 1 1 d D U . . .
H19A H 0.5052 0.8473 0.6126 0.179 Uiso 1 1 calc R U . . .
H19B H 0.5380 0.7033 0.6378 0.179 Uiso 1 1 calc R U . . .
C20 C 0.4498(5) 0.683(3) 0.6225(6) 0.137(5) Uani 1 1 d D U . . .
H20A H 0.4471 0.5722 0.6212 0.164 Uiso 1 1 calc R U . . .
H20B H 0.4512 0.7161 0.6509 0.164 Uiso 1 1 calc R U . . .
C21 C 0.3078(5) 0.249(2) 0.3880(3) 0.162(5) Uani 1 1 d D U . . .
H21A H 0.2848 0.3266 0.3685 0.195 Uiso 1 1 calc R U . . .
H21B H 0.2855 0.1563 0.3834 0.195 Uiso 1 1 calc R U . . .
C22 C 0.3604(5) 0.2188(15) 0.3759(5) 0.164(5) Uani 1 1 d D U . . .
C23 C 0.4211(5) 0.214(2) 0.4096(3) 0.170(5) Uani 1 1 d D U . . .
H23A H 0.4445 0.1432 0.4006 0.204 Uiso 1 1 calc R U . . .
H23B H 0.4384 0.3149 0.4131 0.204 Uiso 1 1 calc R U . . .
C24 C 0.4150(8) 0.161(2) 0.4520(5) 0.161(6) Uani 1 1 d D U . . .
H24A H 0.4519 0.1585 0.4749 0.193 Uiso 1 1 calc R U . . .
H24B H 0.3988 0.0595 0.4485 0.193 Uiso 1 1 calc R U . . .
C25 C 0.3755(5) 0.276(2) 0.4640(5) 0.159(6) Uani 1 1 d D U . . .
H25A H 0.3709 0.2413 0.4905 0.191 Uiso 1 1 calc R U . . .
H25B H 0.3946 0.3748 0.4702 0.191 Uiso 1 1 calc R U . . .
C26 C 0.3181(9) 0.7369(12) 0.2421(4) 0.184(5) Uani 1 1 d D U . . .
H26A H 0.3573 0.7229 0.2445 0.221 Uiso 1 1 calc R U . . .
H26B H 0.2946 0.7497 0.2119 0.221 Uiso 1 1 calc R U . . .
C27 C 0.2967(5) 0.6015(17) 0.2636(4) 0.188(5) Uani 1 1 d D U . . .
C28 C 0.2456(4) 0.5610(18) 0.2787(5) 0.178(5) Uani 1 1 d D U . . .
H28A H 0.2114 0.5315 0.2551 0.214 Uiso 1 1 calc R U . . .
H28B H 0.2550 0.4862 0.3019 0.214 Uiso 1 1 calc R U . . .
C29 C 0.2442(9) 0.7267(15) 0.2943(6) 0.150(5) Uani 1 1 d D U . . .
H29A H 0.2062 0.7413 0.2948 0.181 Uiso 1 1 calc R U . . .
H29B H 0.2694 0.7281 0.3244 0.181 Uiso 1 1 calc R U . . .
C30 C 0.2577(6) 0.873(2) 0.2740(7) 0.163(5) Uani 1 1 d D U . . .
H30A H 0.2284 0.8894 0.2459 0.196 Uiso 1 1 calc R U . . .
H30B H 0.2572 0.9598 0.2923 0.196 Uiso 1 1 calc R U . . .
F1 F 0.1613(6) 0.3818(11) 0.2330(5) 0.184(7) Uani 1 1 d D U . . .
F2 F 0.1894(5) 0.1574(15) 0.2487(4) 0.198(7) Uani 1 1 d D U . . .
F3 F 0.7811(6) 0.8720(11) 0.1452(5) 0.163(8) Uani 1 1 d D U . . .
F4 F 0.7623(4) 0.6690(17) 0.1704(4) 0.162(7) Uani 1 1 d D U . . .
F5 F 0.1763(7) 0.5540(12) 0.1489(4) 0.190(8) Uani 1 1 d D U . . .
F6 F 0.1728(7) 0.7958(13) 0.1553(4) 0.195(8) Uani 1 1 d D U . . .
F7 F 0.4419(6) 0.5751(12) 0.5102(4) 0.188(7) Uani 1 1 d D U . . .
F8 F 0.4495(5) 0.8177(12) 0.5157(4) 0.156(5) Uani 1 1 d D U . . .
F9 F 0.3526(6) 0.0828(11) 0.3589(5) 0.169(7) Uani 1 1 d D U . . .
F10 F 0.3615(6) 0.3229(13) 0.3491(4) 0.209(8) Uani 1 1 d D U . . .
F11 F 0.3383(6) 0.589(2) 0.3010(4) 0.236(9) Uani 1 1 d D U . . .
F12 F 0.2985(6) 0.4844(13) 0.2390(4) 0.228(7) Uani 1 1 d D U . . .
N1 N 0.0466(7) 0.273(2) 0.2167(5) 0.148(5) Uani 1 1 d D U . . .
H1C H 0.0504 0.3688 0.2092 0.177 Uiso 1 1 calc R U . . .
H1D H 0.0204 0.2705 0.2291 0.177 Uiso 1 1 calc R U . . .
N2 N 0.8504(4) 0.706(3) 0.1080(5) 0.105(5) Uani 1 1 d D U . . .
H2A H 0.8545 0.6419 0.0882 0.126 Uiso 1 1 calc R U . . .
H2B H 0.8415 0.7960 0.0947 0.126 Uiso 1 1 calc R U . . .
N3 N 0.1944(6) 0.783(3) 0.0674(5) 0.117(5) Uani 1 1 d D U . . .
H3C H 0.2001 0.8829 0.0731 0.140 Uiso 1 1 calc R U . . .
H3D H 0.2178 0.7555 0.0538 0.140 Uiso 1 1 calc R U . . .
N4 N 0.4000(6) 0.752(3) 0.5883(4) 0.145(5) Uani 1 1 d D U . . .
H4C H 0.3689 0.7299 0.5942 0.174 Uiso 1 1 calc R U . . .
H4D H 0.4040 0.8531 0.5893 0.174 Uiso 1 1 calc R U . . .
N5 N 0.3196(8) 0.300(3) 0.4317(5) 0.157(6) Uani 1 1 d D U . . .
H5C H 0.2948 0.2539 0.4414 0.189 Uiso 1 1 calc R U . . .
H5D H 0.3124 0.3995 0.4307 0.189 Uiso 1 1 calc R U . . .
N6 N 0.3117(6) 0.866(2) 0.2687(6) 0.179(5) Uani 1 1 d D U . . .
H6C H 0.3386 0.8601 0.2948 0.214 Uiso 1 1 calc R U . . .
H6D H 0.3170 0.9532 0.2566 0.214 Uiso 1 1 calc R U . . .

loop_
_atom_site_aniso_label
_atom_site_aniso_U_11
_atom_site_aniso_U_22
_atom_site_aniso_U_33
_atom_site_aniso_U_23
_atom_site_aniso_U_13
_atom_site_aniso_U_12
Pb1 0.0434(2) 0.03192(19) 0.0419(2) 0.0009(4) 0.01232(16) 0.0002(4)
Pb2 0.0452(3) 0.0876(4) 0.0531(3) -0.0041(6) 0.0114(2) 0.0038(6)
Pb3 0.0436(3) 0.0401(3) 0.0564(3) 0.000 0.0218(2) 0.000
Pb4 0.0459(2) 0.0426(2) 0.0608(2) 0.0012(4) 0.02572(17) 0.0013(4)
I1 0.0426(4) 0.0722(6) 0.0707(5) 0.0011(10) 0.0183(4) 0.0012(9)
I2 0.0742(8) 0.0606(6) 0.0796(7) -0.0339(5) 0.0192(6) -0.0004(6)
I3 0.0553(5) 0.0887(7) 0.0709(5) -0.0009(11) 0.0327(4) 0.0033(10)
I4 0.0530(7) 0.1012(9) 0.1168(8) 0.0713(6) 0.0266(6) 0.0142(6)
I5 0.0518(7) 0.1037(8) 0.1365(8) -0.0897(5) 0.0354(6) -0.0144(6)
I6 0.1628(11) 0.1455(15) 0.0871(6) 0.0013(16) 0.0820(6) -0.005(2)
I7 0.0601(10) 0.1475(19) 0.1052(12) 0.0023(13) 0.0032(9) -0.0226(10)
I8 0.0665(10) 0.1459(18) 0.1139(13) 0.0190(14) 0.0055(10) 0.0346(10)
I9 0.0654(6) 0.0455(6) 0.0871(7) -0.0189(5) 0.0349(5) -0.0184(5)
I10 0.0713(7) 0.0512(6) 0.0876(7) 0.0209(6) 0.0384(5) 0.0133(5)
I11 0.0484(4) 0.0814(6) 0.0510(4) -0.0036(9) 0.0153(3) -0.0010(9)
I12 0.0688(6) 0.0577(5) 0.0861(6) -0.0028(5) 0.0297(5) 0.0184(4)
I13 0.0742(5) 0.0906(8) 0.0758(5) 0.0121(10) 0.0429(4) 0.0078(11)
C1 0.089(7) 0.242(10) 0.079(7) 0.065(9) 0.030(5) -0.021(8)
C2 0.074(6) 0.230(8) 0.091(6) 0.080(7) 0.034(5) -0.035(7)
C3 0.084(7) 0.268(11) 0.093(7) 0.038(9) 0.016(7) -0.024(10)
C4 0.070(8) 0.281(11) 0.086(8) 0.031(9) 0.005(6) 0.004(10)
C5 0.069(7) 0.275(11) 0.101(8) 0.026(9) 0.010(7) 0.001(10)
C6 0.057(7) 0.136(9) 0.109(7) -0.010(8) 0.012(6) 0.016(8)
C7 0.057(6) 0.149(8) 0.114(7) 0.002(8) 0.038(5) 0.005(8)
C8 0.060(6) 0.178(10) 0.091(7) -0.014(9) 0.039(5) -0.001(8)
C9 0.061(7) 0.167(10) 0.087(8) -0.044(8) 0.024(7) -0.010(8)
C10 0.047(6) 0.156(10) 0.091(7) -0.060(8) 0.025(5) 0.011(8)
C11 0.096(7) 0.162(10) 0.132(8) -0.007(8) 0.027(6) -0.005(9)
C12 0.125(8) 0.155(9) 0.118(7) -0.013(7) 0.047(6) -0.010(9)
C13 0.109(7) 0.143(11) 0.120(8) -0.008(8) 0.057(7) -0.006(9)
C14 0.090(7) 0.125(10) 0.122(8) -0.019(9) 0.054(6) 0.007(9)
C15 0.086(7) 0.121(10) 0.102(8) -0.016(8) 0.047(6) -0.002(9)
C16 0.073(7) 0.295(11) 0.104(7) 0.036(9) 0.028(6) -0.002(9)
C17 0.091(7) 0.276(9) 0.113(7) 0.044(7) 0.055(6) 0.011(9)
C18 0.090(7) 0.279(11) 0.131(8) 0.064(8) 0.055(6) 0.010(10)
C19 0.052(7) 0.273(11) 0.115(8) 0.057(9) 0.021(7) 0.010(10)
C20 0.039(6) 0.278(11) 0.098(7) 0.065(10) 0.028(5) 0.010(9)
C21 0.174(7) 0.117(10) 0.206(8) -0.003(9) 0.079(6) -0.017(9)
C22 0.183(8) 0.119(8) 0.206(8) -0.007(8) 0.089(6) -0.034(9)
C23 0.171(8) 0.129(10) 0.219(8) -0.021(9) 0.079(7) -0.061(9)
C24 0.162(9) 0.116(10) 0.212(8) -0.017(9) 0.075(8) -0.048(8)
C25 0.173(9) 0.100(10) 0.207(9) -0.013(9) 0.070(7) -0.033(9)
C26 0.135(9) 0.242(8) 0.208(9) -0.074(7) 0.100(7) -0.023(8)
C27 0.150(8) 0.231(8) 0.213(9) -0.076(7) 0.101(6) -0.015(8)
C28 0.145(7) 0.225(8) 0.191(9) -0.077(9) 0.092(6) -0.018(9)
C29 0.110(8) 0.228(9) 0.152(9) -0.076(8) 0.094(6) -0.028(8)
C30 0.128(8) 0.226(9) 0.164(10) -0.068(9) 0.086(7) -0.018(9)
F1 0.145(12) 0.219(10) 0.207(14) 0.016(10) 0.085(10) -0.062(10)
F2 0.107(9) 0.319(14) 0.152(10) 0.148(10) 0.027(9) 0.018(11)
F3 0.107(12) 0.122(9) 0.237(17) -0.024(9) 0.032(11) 0.044(8)
F4 0.091(8) 0.261(16) 0.141(10) 0.012(11) 0.050(6) -0.031(10)
F5 0.204(17) 0.219(11) 0.129(12) 0.055(10) 0.035(10) 0.013(13)
F6 0.199(16) 0.212(12) 0.172(12) -0.064(10) 0.062(9) -0.019(14)
F7 0.137(11) 0.219(10) 0.180(13) 0.063(9) 0.019(9) 0.125(8)
F8 0.155(9) 0.253(11) 0.103(7) 0.019(8) 0.098(5) 0.048(10)
F9 0.223(14) 0.152(10) 0.166(12) -0.049(9) 0.111(9) -0.073(10)
F10 0.265(16) 0.156(11) 0.232(13) 0.019(10) 0.118(9) -0.053(13)
F11 0.157(12) 0.25(2) 0.277(12) -0.033(11) 0.054(14) 0.062(16)
F12 0.242(14) 0.254(13) 0.270(11) -0.080(10) 0.191(8) -0.050(13)
N1 0.080(7) 0.269(11) 0.095(8) 0.038(8) 0.031(7) -0.007(9)
N2 0.061(6) 0.153(10) 0.094(7) -0.037(9) 0.017(5) 0.010(9)
N3 0.080(7) 0.157(10) 0.126(8) -0.005(8) 0.052(6) -0.011(8)
N4 0.052(6) 0.294(11) 0.094(7) 0.047(9) 0.032(5) 0.002(9)
N5 0.174(9) 0.106(10) 0.201(8) -0.006(9) 0.077(8) -0.020(9)
N6 0.135(8) 0.232(9) 0.197(10) -0.054(8) 0.093(7) -0.036(9)

loop_
_atom_type_symbol
_atom_type_description
_atom_type_scat_dispersion_real
_atom_type_scat_dispersion_imag
_atom_type_scat_source
C C 0.0033 0.0016 'International Tables Vol C Tables 4.2.6.8 and 6.1.1.4'
H H 0.0000 0.0000 'International Tables Vol C Tables 4.2.6.8 and 6.1.1.4'
N N 0.0061 0.0033 'International Tables Vol C Tables 4.2.6.8 and 6.1.1.4'
F F 0.0171 0.0103 'International Tables Vol C Tables 4.2.6.8 and 6.1.1.4'
I I -0.4742 1.8119 'International Tables Vol C Tables 4.2.6.8 and 6.1.1.4'
Pb Pb -3.3944 10.1111 'International Tables Vol C Tables 4.2.6.8 and 6.1.1.4'

loop_
_geom_angle_atom_site_label_1
_geom_angle_atom_site_label_2
_geom_angle_atom_site_label_3
_geom_angle
_geom_angle_site_symmetry_1
_geom_angle_site_symmetry_3
_geom_angle_publ_flag
I5 Pb1 I4 90.97(4) . . ?
I5 Pb1 I1 87.80(5) . . ?
I4 Pb1 I1 87.67(5) . . ?
I5 Pb1 I2 172.49(5) . . ?
I4 Pb1 I2 81.53(4) . . ?
I1 Pb1 I2 91.45(5) . . ?
I5 Pb1 I3 84.21(4) . . ?
I4 Pb1 I3 84.08(5) . . ?
I1 Pb1 I3 168.41(3) . . ?
I2 Pb1 I3 95.36(5) . . ?
I5 Pb1 I2 102.21(5) . 4_546 ?
I4 Pb1 I2 166.81(5) . 4_546 ?
I1 Pb1 I2 93.44(4) . 4_546 ?
I2 Pb1 I2 85.298(14) . 4_546 ?
I3 Pb1 I2 96.45(4) . 4_546 ?
I7 Pb2 I8 95.24(6) . . ?
I7 Pb2 I6 89.77(8) . . ?
I8 Pb2 I6 89.76(8) . . ?
I7 Pb2 I3 101.28(6) . . ?
I8 Pb2 I3 100.18(6) . . ?
I6 Pb2 I3 164.30(5) . . ?
I11 Pb3 I11 179.97(9) 2 . ?
I11 Pb3 I10 83.35(4) 2 . ?
I11 Pb3 I10 96.67(4) . . ?
I11 Pb3 I10 96.67(4) 2 2 ?
I11 Pb3 I10 83.35(4) . 2 ?
I10 Pb3 I10 98.58(6) . 2 ?
I11 Pb3 I9 82.87(4) 2 . ?
I11 Pb3 I9 97.11(4) . . ?
I10 Pb3 I9 81.66(3) . . ?
I10 Pb3 I9 179.46(4) 2 . ?
I11 Pb3 I9 97.11(4) 2 2 ?
I11 Pb3 I9 82.87(4) . 2 ?
I10 Pb3 I9 179.46(4) . 2 ?
I10 Pb3 I9 81.66(3) 2 2 ?
I9 Pb3 I9 98.10(6) . 2 ?
I13 Pb4 I9 90.65(5) . 2 ?
I13 Pb4 I10 91.07(5) . 2 ?
I9 Pb4 I10 84.07(3) 2 2 ?
I13 Pb4 I11 171.80(3) . . ?
I9 Pb4 I11 83.20(4) 2 . ?
I10 Pb4 I11 82.93(4) 2 . ?
I13 Pb4 I12 97.41(5) . 4 ?
I9 Pb4 I12 96.18(5) 2 4 ?
I10 Pb4 I12 171.51(5) 2 4 ?
I11 Pb4 I12 88.66(5) . 4 ?
I13 Pb4 I12 97.01(5) . . ?
I9 Pb4 I12 172.13(5) 2 . ?
I10 Pb4 I12 97.56(5) 2 . ?
I11 Pb4 I12 89.34(5) . . ?
I12 Pb4 I12 81.067(11) 4 . ?
Pb1 I2 Pb1 159.23(6) . 4_556 ?
Pb1 I3 Pb2 80.76(3) . . ?
Pb4 I9 Pb3 80.27(3) 2 . ?
Pb4 I10 Pb3 80.83(3) 2 . ?
Pb3 I11 Pb4 79.35(2) . . ?
Pb4 I12 Pb4 179.12(8) 4_545 . ?
N1 C1 C2 109.2(13) . . ?
F2 C2 F1 106.7(11) . . ?
F2 C2 C1 109.5(11) . . ?
F1 C2 C1 107.0(13) . . ?
F2 C2 C3 104.7(12) . . ?
F1 C2 C3 105.4(12) . . ?
C1 C2 C3 122.6(11) . . ?
C2 C3 C4 111.4(14) . . ?
C3 C4 C5 120.1(15) . . ?
N1 C5 C4 113.7(18) . . ?
N2 C6 C7 105.6(12) . . ?
F4 C7 F3 107.2(13) . . ?
F4 C7 C6 111.8(11) . . ?
F3 C7 C6 106.9(12) . . ?
F4 C7 C8 106.3(11) . . ?
F3 C7 C8 107.4(12) . . ?
C6 C7 C8 116.7(12) . . ?
C7 C8 C9 114.9(12) . . ?
C10 C9 C8 112.8(15) . . ?
N2 C10 C9 109.5(13) . . ?
N3 C11 C12 114.6(12) . . ?
F5 C12 F6 110.8(13) . . ?
F5 C12 C11 107.1(13) . . ?
F6 C12 C11 106.0(12) . . ?
F5 C12 C13 104.9(12) . . ?
F6 C12 C13 106.5(12) . . ?
C11 C12 C13 121.5(12) . . ?
C12 C13 C14 115.2(13) . . ?
C15 C14 C13 117.7(14) . . ?
N3 C15 C14 117.9(15) . . ?
N4 C16 C17 113.1(11) . . ?
F7 C17 F8 110.1(13) . . ?
F7 C17 C18 105.7(12) . . ?
F8 C17 C18 107.8(12) . . ?
F7 C17 C16 106.0(12) . . ?
F8 C17 C16 104.3(12) . . ?
C18 C17 C16 122.7(12) . . ?
C17 C18 C19 110.8(13) . . ?
C18 C19 C20 109.3(16) . . ?
N4 C20 C19 107.9(16) . . ?
N5 C21 C22 114.8(12) . . ?
F10 C22 F9 113.0(14) . . ?
F10 C22 C21 106.6(12) . . ?
F9 C22 C21 105.0(12) . . ?
F10 C22 C23 105.1(12) . . ?
F9 C22 C23 104.3(12) . . ?
C21 C22 C23 123.0(12) . . ?
C24 C23 C22 105.9(12) . . ?
C23 C24 C25 108.3(13) . . ?
N5 C25 C24 116.5(14) . . ?
N6 C26 C27 100.8(14) . . ?
F11 C27 F12 109.0(13) . . ?
F11 C27 C26 101.3(12) . . ?
F12 C27 C26 102.8(11) . . ?
F11 C27 C28 99.0(11) . . ?
F12 C27 C28 103.2(12) . . ?
C26 C27 C28 139.5(14) . . ?
C29 C28 C27 90.7(13) . . ?
C30 C29 C28 127.1(18) . . ?
N6 C30 C29 112.6(17) . . ?
C1 N1 C5 108.6(15) . . ?
C10 N2 C6 130.6(15) . . ?
C15 N3 C11 121.3(17) . . ?
C16 N4 C20 114.0(16) . . ?
C21 N5 C25 120.1(16) . . ?
C30 N6 C26 114.2(17) . . ?

loop_
_geom_bond_atom_site_label_1
_geom_bond_atom_site_label_2
_geom_bond_distance
_geom_bond_site_symmetry_2
_geom_bond_publ_flag
Pb1 I5 3.1250(15) . ?
Pb1 I4 3.1433(16) . ?
Pb1 I1 3.1444(13) . ?
Pb1 I2 3.2734(15) . ?
Pb1 I3 3.2748(12) . ?
Pb1 I2 3.2854(15) 4_546 ?
Pb2 I7 3.028(2) . ?
Pb2 I8 3.036(2) . ?
Pb2 I6 3.0814(19) . ?
Pb2 I3 3.4073(14) . ?
Pb3 I11 3.2162(10) 2 ?
Pb3 I11 3.2163(10) . ?
Pb3 I10 3.2323(17) . ?
Pb3 I10 3.2324(17) 2 ?
Pb3 I9 3.2742(17) . ?
Pb3 I9 3.2742(17) 2 ?
Pb4 I13 3.1359(14) . ?
Pb4 I9 3.1740(15) 2 ?
Pb4 I10 3.1796(16) 2 ?
Pb4 I11 3.2945(13) . ?
Pb4 I12 3.356(2) 4 ?
Pb4 I12 3.367(2) . ?
I2 Pb1 3.2853(15) 4_556 ?
I9 Pb4 3.1740(15) 2 ?
I10 Pb4 3.1796(16) 2 ?
I12 Pb4 3.356(2) 4_545 ?
C1 N1 1.452(16) . ?
C1 C2 1.504(16) . ?
C2 F2 1.289(14) . ?
C2 F1 1.312(15) . ?
C2 C3 1.520(15) . ?
C3 C4 1.529(17) . ?
C4 C5 1.55(2) . ?
C5 N1 1.48(2) . ?
C6 N2 1.494(17) . ?
C6 C7 1.504(15) . ?
C7 F4 1.282(16) . ?
C7 F3 1.303(15) . ?
C7 C8 1.531(13) . ?
C8 C9 1.543(18) . ?
C9 C10 1.541(18) . ?
C10 N2 1.454(15) . ?
C11 N3 1.456(17) . ?
C11 C12 1.522(17) . ?
C12 F5 1.292(15) . ?
C12 F6 1.294(16) . ?
C12 C13 1.528(15) . ?
C13 C14 1.544(18) . ?
C14 C15 1.527(19) . ?
C15 N3 1.443(16) . ?
C16 N4 1.443(17) . ?
C16 C17 1.529(16) . ?
C17 F7 1.288(16) . ?
C17 F8 1.311(16) . ?
C17 C18 1.518(15) . ?
C18 C19 1.519(19) . ?
C19 C20 1.569(19) . ?
C20 N4 1.487(18) . ?
C21 N5 1.432(17) . ?
C21 C22 1.534(16) . ?
C22 F10 1.274(16) . ?
C22 F9 1.299(15) . ?
C22 C23 1.543(14) . ?
C23 C24 1.528(18) . ?
C24 C25 1.56(2) . ?
C25 N5 1.450(17) . ?
C26 N6 1.474(19) . ?
C26 C27 1.566(17) . ?
C27 F11 1.312(14) . ?
C27 F12 1.313(16) . ?
C27 C28 1.576(17) . ?
C28 C29 1.540(18) . ?
C29 C30 1.54(2) . ?
C30 N6 1.430(19) . ?
